data_2203706
loop_
_publ_author_name
'Huo, Li-Hua'
'Gao, Shan'
'Liu, Ji-Wei'
'Li, Jing'
'Ng, Seik Weng'

_publ_section_title
;Methoxy[3-methoxysalicylaldehyde
 (4-methoxybenzoyl)hydrazonato(2--)-\k^3^<i>O</i>,<i>O</i>',<i>N</i>]oxovanadium(V)
;
_journal_issue 6
_journal_name_full 'Acta Crystallographica Section E'
_journal_page_first m758
_journal_page_last m760
_journal_paper_doi 10.1107/S1600536804010323
_journal_volume 60
_journal_year 2004
_chemical_formula_iupac '[V O (C16H14 N2 O4) (C H3 O)]'
_chemical_formula_moiety 'C17 H17 N2 O6 V'
_chemical_formula_sum 'C17 H17 N2 O6 V'
_chemical_formula_weight 396.27
_chemical_name_systematic
;
Methoxy[3-methoxysalicylaldehyde
(4-methoxybenzoyl)hydrazonato(2-)-\k^3^O,O',N]oxovanadium(V)
;
_space_group_IT_number 19
_symmetry_cell_setting orthorhombic
_symmetry_space_group_name_Hall 'P 2ac 2ab'
_symmetry_space_group_name_H-M 'P 21 21 21'
_atom_sites_solution_hydrogens geom
_atom_sites_solution_primary direct
_atom_sites_solution_secondary difmap
_audit_creation_method SHELXL-97
_cell_angle_alpha 90.00
_cell_angle_beta 90.00
_cell_angle_gamma 90.00
_cell_formula_units_Z 4
_cell_length_a 7.531(3)
_cell_length_b 11.787(4)
_cell_length_c 19.786(6)
_cell_measurement_reflns_used 15303
_cell_measurement_temperature 296(2)
_cell_measurement_theta_max 27.5
_cell_measurement_theta_min 3.4
_cell_volume 1756.4(11)
_computing_cell_refinement RAPID-AUTO
_computing_data_collection 'RAPID-AUTO (Rigaku Corporation, 1998)'
_computing_data_reduction 'CrystalStructure (Rigaku/MSC & Rigaku Corporation, 2002)'
_computing_molecular_graphics 'ORTEPII (Johnson, 1976)'
_computing_publication_material SHELXL97
_computing_structure_refinement 'SHELXL97 (Sheldrick, 1997)'
_computing_structure_solution 'SHELXS97 (Sheldrick, 1997)'
_diffrn_ambient_temperature 296(2)
_diffrn_detector_area_resol_mean 10
_diffrn_measured_fraction_theta_full 0.99
_diffrn_measured_fraction_theta_max 0.99
_diffrn_measurement_device_type 'Rigaku R-AXIS RAPID'
_diffrn_measurement_method '\w scan'
_diffrn_radiation_monochromator graphite
_diffrn_radiation_source 'fine-focus sealed tube'
_diffrn_radiation_type MoK\a
_diffrn_radiation_wavelength 0.71073
_diffrn_reflns_av_R_equivalents 0.045
_diffrn_reflns_av_sigmaI/netI 0.030
_diffrn_reflns_limit_h_max 9
_diffrn_reflns_limit_h_min -9
_diffrn_reflns_limit_k_max 12
_diffrn_reflns_limit_k_min -15
_diffrn_reflns_limit_l_max 25
_diffrn_reflns_limit_l_min -25
_diffrn_reflns_number 15391
_diffrn_reflns_theta_full 27.5
_diffrn_reflns_theta_max 27.5
_diffrn_reflns_theta_min 3.2
_diffrn_standards_decay_% 0
_diffrn_standards_interval_count 0
_diffrn_standards_interval_time 0
_diffrn_standards_number 0
_exptl_absorpt_coefficient_mu 0.601
_exptl_absorpt_correction_T_max 0.899
_exptl_absorpt_correction_T_min 0.823
_exptl_absorpt_correction_type multi-scan
_exptl_absorpt_process_details '(ABSCOR; Higashi, 1995)'
_exptl_crystal_colour Red
_exptl_crystal_density_diffrn 1.499
_exptl_crystal_description Prism
_exptl_crystal_F_000 816
_exptl_crystal_size_max 0.34
_exptl_crystal_size_mid 0.26
_exptl_crystal_size_min 0.18
_refine_diff_density_max 0.40
_refine_diff_density_min -0.22
_refine_ls_abs_structure_details 'Flack (1983), 1643 Friedel pairs'
_refine_ls_abs_structure_Flack 0.49(2)
_refine_ls_extinction_method none
_refine_ls_goodness_of_fit_ref 1.00
_refine_ls_hydrogen_treatment constr
_refine_ls_matrix_type full
_refine_ls_number_parameters 239
_refine_ls_number_reflns 3957
_refine_ls_number_restraints 0
_refine_ls_restrained_S_all 1.00
_refine_ls_R_factor_all 0.040
_refine_ls_R_factor_gt 0.036
_refine_ls_shift/su_max 0.000
_refine_ls_shift/su_mean <0.001
_refine_ls_structure_factor_coef Fsqd
_refine_ls_weighting_details 'calc w=1/[\s^2^(Fo^2^)+(0.0592P)^2^+0.3631P] where P=(Fo^2^+2Fc^2^)/3'
_refine_ls_weighting_scheme calc
_refine_ls_wR_factor_gt 0.090
_refine_ls_wR_factor_ref 0.093
_reflns_number_gt 3658
_reflns_number_total 3957
_reflns_threshold_expression I>2\s(I)
_cod_data_source_file bt6444.cif
_cod_data_source_block I
_cod_depositor_comments
;
The following automatic conversions were performed:
'_symmetry_cell_setting' value 'Orthorhombic' changed to 'orthorhombic'
according to '/home/saulius/struct/CIF-dictionaries/cif_core.dic'
dictionary named 'cif_core.dic' version 2.4.1 from
2010-06-29.

'_exptl_absorpt_correction_type' value 'Multi-scan' changed
to 'multi-scan' according to
'/home/saulius/struct/CIF-dictionaries/cif_core.dic' dictionary named
'cif_core.dic' version 2.4.1 from 2010-06-29.

Automatic conversion script
Id: cif_fix_enum 1527 2010-12-29 10:47:43Z saulius 

The following automatic conversions were performed:

'_symmetry_cell_setting' value 'Orthorhombic' changed to
'orthorhombic' according to
/home/saulius/struct/CIF-dictionaries/cif_core.dic dictionary named
'cif_core.dic' version 2.4.1 from
2010-06-29.

'_exptl_absorpt_correction_type' value 'Multi-scan'
changed to 'multi-scan' according to
/home/saulius/struct/CIF-dictionaries/cif_core.dic dictionary named
'cif_core.dic' version 2.4.1 from 2010-06-29.

Automatic conversion script
Id: cif_fix_values 1715 2011-07-08 13:25:40Z adriana 
;
_cod_database_code 2203706
_cod_database_fobs_code 2203706

loop_
_symmetry_equiv_pos_as_xyz
'x, y, z'
'-x+1/2, -y, z+1/2'
'-x, y+1/2, -z+1/2'
'x+1/2, -y+1/2, -z'

loop_
_atom_site_label
_atom_site_fract_x
_atom_site_fract_y
_atom_site_fract_z
_atom_site_U_iso_or_equiv
_atom_site_adp_type
_atom_site_calc_flag
_atom_site_refinement_flags
_atom_site_occupancy
_atom_site_type_symbol
V1 0.17704(6) 0.22978(3) 0.79629(2) 0.03490(10) Uani d . 1 V
N1 0.1863(2) 0.34370(10) 0.71472(8) 0.0299(3) Uani d . 1 N
N2 0.1285(3) 0.3018(2) 0.65158(9) 0.0347(4) Uani d . 1 N
O1 -0.0182(3) 0.2660(2) 0.82253(9) 0.0602(5) Uani d . 1 O
O2 0.3395(2) 0.32830(10) 0.83444(8) 0.0381(4) Uani d . 1 O
O3 0.1369(2) 0.14060(10) 0.71590(7) 0.0345(3) Uani d . 1 O
O4 0.2323(4) 0.1046(2) 0.83860(10) 0.0807(9) Uani d . 1 O
O5 0.4797(3) 0.42840(10) 0.94272(9) 0.0452(4) Uani d . 1 O
O6 -0.1355(2) -0.06300(10) 0.43446(8) 0.0404(4) Uani d . 1 O
C1 0.3582(3) 0.4410(2) 0.83260(10) 0.0304(4) Uani d . 1 C
C2 0.4368(3) 0.4969(2) 0.88930(10) 0.0323(5) Uani d . 1 C
C3 0.4614(3) 0.6130(2) 0.88710(10) 0.0393(5) Uani d . 1 C
C4 0.4103(3) 0.6750(2) 0.82960(10) 0.0416(5) Uani d . 1 C
C5 0.3347(3) 0.6230(2) 0.77430(10) 0.0363(5) Uani d . 1 C
C6 0.3065(3) 0.5044(2) 0.77520(10) 0.0301(4) Uani d . 1 C
C7 0.2315(3) 0.4493(2) 0.71610(10) 0.0325(4) Uani d . 1 C
C8 0.5466(4) 0.4816(2) 1.00330(10) 0.0436(6) Uani d . 1 C
C9 0.1042(3) 0.1930(2) 0.65850(10) 0.0290(4) Uani d . 1 C
C10 0.0442(3) 0.1248(2) 0.59970(10) 0.0299(4) Uani d . 1 C
C11 -0.0199(3) 0.1757(2) 0.54050(10) 0.0387(5) Uani d . 1 C
C12 -0.0784(3) 0.1108(2) 0.48580(10) 0.0388(5) Uani d . 1 C
C13 -0.0722(3) -0.0070(2) 0.49020(10) 0.0301(4) Uani d . 1 C
C14 -0.0073(3) -0.0590(2) 0.54870(10) 0.0322(4) Uani d . 1 C
C15 0.0499(3) 0.0075(2) 0.60320(10) 0.0326(5) Uani d . 1 C
C16 -0.1328(5) -0.1838(2) 0.43630(10) 0.0529(7) Uani d . 1 C
C17 0.2716(4) -0.0079(2) 0.8282(2) 0.0536(7) Uani d . 1 C
H3 0.5121 0.6502 0.9237 0.047 Uiso calc R 1 H
H4 0.4278 0.7531 0.8289 0.050 Uiso calc R 1 H
H5 0.3025 0.6655 0.7366 0.044 Uiso calc R 1 H
H7 0.2152 0.4924 0.6772 0.039 Uiso calc R 1 H
H8A 0.6550 0.5210 0.9931 0.065 Uiso calc R 1 H
H8B 0.5690 0.4247 1.0369 0.065 Uiso calc R 1 H
H8C 0.4604 0.5346 1.0200 0.065 Uiso calc R 1 H
H11 -0.0234 0.2544 0.5375 0.046 Uiso calc R 1 H
H12 -0.1211 0.1458 0.4469 0.047 Uiso calc R 1 H
H14 -0.0021 -0.1377 0.5515 0.039 Uiso calc R 1 H
H15 0.0922 -0.0275 0.6422 0.039 Uiso calc R 1 H
H16A -0.0126 -0.2097 0.4413 0.079 Uiso calc R 1 H
H16B -0.1816 -0.2132 0.3951 0.079 Uiso calc R 1 H
H16C -0.2023 -0.2100 0.4739 0.079 Uiso calc R 1 H
H17A 0.2785 -0.0226 0.7805 0.080 Uiso calc R 1 H
H17B 0.1802 -0.0542 0.8478 0.080 Uiso calc R 1 H
H17C 0.3834 -0.0255 0.8489 0.080 Uiso calc R 1 H

loop_
_atom_site_aniso_label
_atom_site_aniso_U_11
_atom_site_aniso_U_22
_atom_site_aniso_U_33
_atom_site_aniso_U_12
_atom_site_aniso_U_13
_atom_site_aniso_U_23
V1 0.0577(2) 0.0245(2) 0.0226(2) -0.0102(2) 0.0002(2) -0.00130(10)
N1 0.0386(8) 0.0255(7) 0.0256(8) -0.0038(7) -0.0018(8) -0.0016(6)
N2 0.0490(10) 0.0283(8) 0.0268(8) -0.0060(7) -0.0037(8) -0.0016(6)
O1 0.0650(10) 0.0690(10) 0.0470(10) -0.0260(10) 0.0187(9) -0.0190(10)
O2 0.0558(9) 0.0249(7) 0.0335(8) -0.0050(7) -0.0137(8) 0.0004(6)
O3 0.0548(9) 0.0247(6) 0.0239(7) -0.0043(6) -0.0021(6) -0.0016(5)
O4 0.177(3) 0.0268(8) 0.0380(9) -0.0140(10) -0.0350(10) 0.0056(7)
O5 0.0660(10) 0.0325(8) 0.0373(9) 0.0000(8) -0.0179(8) -0.0025(7)
O6 0.0590(10) 0.0321(8) 0.0300(7) -0.0009(7) -0.0098(7) -0.0053(6)
C1 0.0340(10) 0.0241(9) 0.0330(10) -0.0011(8) -0.0017(8) -0.0021(8)
C2 0.0350(10) 0.0300(10) 0.0320(10) 0.0003(8) -0.0022(9) -0.0024(9)
C3 0.0450(10) 0.0310(10) 0.0420(10) -0.0070(10) -0.0040(10) -0.0100(10)
C4 0.0510(10) 0.0250(10) 0.0500(10) -0.0061(9) 0.0000(10) -0.0020(10)
C5 0.0440(10) 0.0259(9) 0.0390(10) -0.0018(9) 0.0010(10) 0.0018(8)
C6 0.0350(10) 0.0261(9) 0.0291(9) -0.0028(8) 0.0028(8) -0.0011(7)
C7 0.0410(10) 0.0280(9) 0.0290(10) -0.0014(8) -0.0003(8) 0.0011(8)
C8 0.0480(10) 0.0470(10) 0.0350(10) -0.0010(10) -0.0110(10) -0.0060(10)
C9 0.0340(10) 0.0290(10) 0.0239(9) -0.0029(7) -0.0002(8) -0.0021(7)
C10 0.0360(10) 0.0282(9) 0.0261(9) -0.0037(8) 0.0012(8) -0.0031(8)
C11 0.0560(10) 0.0280(10) 0.0320(10) -0.0040(10) -0.0070(10) 0.0018(8)
C12 0.0600(10) 0.0300(10) 0.0270(10) -0.0010(10) -0.0083(9) 0.0014(9)
C13 0.0360(10) 0.0320(10) 0.0231(9) -0.0025(8) -0.0012(8) -0.0032(8)
C14 0.0430(10) 0.0233(9) 0.0300(10) 0.0003(8) -0.0014(9) -0.0014(7)
C15 0.0440(10) 0.0300(10) 0.0237(9) 0.0003(9) -0.0040(9) 0.0021(8)
C16 0.084(2) 0.0320(10) 0.0430(10) -0.0060(10) -0.0140(10) -0.0080(10)
C17 0.069(2) 0.0360(10) 0.056(2) -0.0010(10) -0.0080(10) 0.0030(10)

loop_
_atom_type_symbol
_atom_type_description
_atom_type_scat_dispersion_real
_atom_type_scat_dispersion_imag
_atom_type_scat_source
C C 0.0033 0.0016 'International Tables Vol C Tables 4.2.6.8 and 6.1.1.4'
H H 0.0000 0.0000 'International Tables Vol C Tables 4.2.6.8 and 6.1.1.4'
N N 0.0061 0.0033 'International Tables Vol C Tables 4.2.6.8 and 6.1.1.4'
O O 0.0106 0.0060 'International Tables Vol C Tables 4.2.6.8 and 6.1.1.4'
V V 0.3005 0.5294 'International Tables Vol C Tables 4.2.6.8 and 6.1.1.4'

loop_
_geom_angle_atom_site_label_1
_geom_angle_atom_site_label_2
_geom_angle_atom_site_label_3
_geom_angle
_geom_angle_publ_flag
O1 V1 N1 96.20(10) yes
O1 V1 O2 107.76(9) yes
O1 V1 O3 105.42(9) yes
O1 V1 O4 106.60(10) yes
O2 V1 N1 83.71(7) yes
O2 V1 O3 141.50(8) yes
O3 V1 N1 73.76(6) yes
O4 V1 N1 154.20(10) yes
O4 V1 O2 100.20(10) yes
O4 V1 O3 88.40(8) yes
N1 C7 C6 123.4(2) no
N1 C7 H7 118.3 no
N2 N1 V1 116.50(10) no
N2 C9 O3 121.8(2) no
N2 C9 C10 119.6(2) no
O2 C1 C2 118.8(2) no
O2 C1 C6 121.2(2) no
O3 C9 C10 118.6(2) no
O4 C17 H17A 109.5 no
O4 C17 H17B 109.5 no
O4 C17 H17C 109.5 no
O5 C2 C1 115.6(2) no
O5 C2 C3 125.2(2) no
O5 C8 H8A 109.5 no
O5 C8 H8B 109.5 no
O5 C8 H8C 109.5 no
O6 C13 C12 114.8(2) no
O6 C13 C14 125.2(2) no
O6 C16 H16A 109.5 no
O6 C16 H16B 109.5 no
O6 C16 H16C 109.5 no
C1 O2 V1 133.10(10) no
C1 C6 C5 119.4(2) no
C1 C6 C7 121.2(2) no
C2 O5 C8 117.8(2) no
C2 C3 C4 120.3(2) no
C2 C3 H3 119.9 no
C3 C2 C1 119.2(2) no
C3 C4 H4 119.2 no
C4 C3 H3 119.9 no
C4 C5 C6 119.4(2) no
C4 C5 H5 120.3 no
C5 C4 C3 121.6(2) no
C5 C4 H4 119.2 no
C5 C6 C7 119.3(2) no
C6 C1 C2 120.1(2) no
C6 C5 H5 120.3 no
C6 C7 H7 118.3 no
C7 N1 V1 127.50(10) no
C7 N1 N2 115.9(2) no
C9 N2 N1 107.2(2) no
C9 O3 V1 119.00(10) no
C10 C11 H11 119.3 no
C10 C15 C14 120.7(2) no
C10 C15 H15 119.6 no
C11 C10 C9 121.8(2) no
C11 C12 H12 120.4 no
C12 C11 C10 121.4(2) no
C12 C11 H11 119.3 no
C12 C13 C14 120.1(2) no
C13 O6 C16 117.1(2) no
C13 C12 C11 119.2(2) no
C13 C12 H12 120.4 no
C13 C14 C15 120.0(2) no
C13 C14 H14 120.0 no
C14 C15 H15 119.6 no
C15 C10 C9 119.5(2) no
C15 C10 C11 118.7(2) no
C15 C14 H14 120.0 no
C17 O4 V1 142.6(2) no
H8A C8 H8B 109.5 no
H8A C8 H8C 109.5 no
H8B C8 H8C 109.5 no
H16A C16 H16B 109.5 no
H16A C16 H16C 109.5 no
H16B C16 H16C 109.5 no
H17A C17 H17B 109.5 no
H17A C17 H17C 109.5 no
H17B C17 H17C 109.5 no

loop_
_geom_bond_atom_site_label_1
_geom_bond_atom_site_label_2
_geom_bond_distance
_geom_bond_publ_flag
V1 N1 2.100(2) yes
V1 O1 1.616(2) yes
V1 O2 1.848(2) yes
V1 O3 1.931(2) yes
V1 O4 1.747(2) yes
N1 C7 1.291(3) yes
N2 C9 1.302(3) yes
N1 N2 1.412(2) no
O2 C1 1.337(2) no
O3 C9 1.317(3) no
O4 C17 1.374(3) no
O5 C2 1.369(3) no
O5 C8 1.444(3) no
O6 C13 1.371(3) no
O6 C16 1.424(3) no
C1 C2 1.428(3) no
C1 C6 1.415(3) no
C2 C3 1.382(3) no
C3 C4 1.406(4) no
C3 H3 0.9300 no
C4 C5 1.378(3) no
C4 H4 0.9300 no
C5 C6 1.414(3) no
C5 H5 0.9300 no
C6 C7 1.452(3) no
C7 H7 0.9300 no
C8 H8A 0.9600 no
C8 H8B 0.9600 no
C8 H8C 0.9600 no
C9 C10 1.484(3) no
C10 C11 1.403(3) no
C10 C15 1.384(3) no
C11 C12 1.397(3) no
C11 H11 0.9300 no
C12 C13 1.391(3) no
C12 H12 0.9300 no
C13 C14 1.399(3) no
C14 C15 1.401(3) no
C14 H14 0.9300 no
C15 H15 0.9300 no
C16 H16A 0.9600 no
C16 H16B 0.9600 no
C16 H16C 0.9600 no
C17 H17A 0.9600 no
C17 H17B 0.9600 no
C17 H17C 0.9600 no

loop_
_geom_torsion_atom_site_label_1
_geom_torsion_atom_site_label_2
_geom_torsion_atom_site_label_3
_geom_torsion_atom_site_label_4
_geom_torsion
_geom_torsion_publ_flag
V1 N1 N2 C9 -8.4(2) no
V1 N1 C7 C6 8.1(3) no
V1 O2 C1 C2 150.3(2) no
V1 O2 C1 C6 -31.6(3) no
V1 O3 C9 N2 12.2(3) no
V1 O3 C9 C10 -170.0(2) no
N1 V1 O2 C1 36.4(2) no
N1 V1 O3 C9 -12.1(2) no
N1 V1 O4 C17 -33.3(6) no
N1 N2 C9 O3 -1.7(3) no
N1 N2 C9 C10 -179.4(2) no
N2 N1 C7 C6 -175.2(2) no
N2 C9 C10 C15 168.0(2) no
N2 C9 C10 C11 -12.5(3) no
O1 V1 N1 N2 -93.1(2) no
O1 V1 N1 C7 83.6(2) no
O1 V1 O2 C1 -58.2(2) no
O1 V1 O3 C9 80.0(2) no
O1 V1 O4 C17 117.9(4) no
O2 V1 N1 N2 159.7(2) no
O2 V1 N1 C7 -23.6(2) no
O2 V1 O3 C9 -68.7(2) no
O2 V1 O4 C17 -130.0(4) no
O2 C1 C2 O5 -2.8(3) no
O2 C1 C2 C3 178.1(2) no
O2 C1 C6 C5 -177.6(2) no
O2 C1 C6 C7 -0.1(3) no
O3 V1 N1 N2 11.20(10) no
O3 V1 N1 C7 -172.1(2) no
O3 V1 O2 C1 90.2(2) no
O3 V1 O4 C17 12.2(4) no
O3 C9 C10 C11 169.7(2) no
O3 C9 C10 C15 -9.8(3) no
O4 V1 N1 N2 59.2(3) no
O4 V1 N1 C7 -124.1(3) no
O4 V1 O2 C1 -169.4(2) no
O4 V1 O3 C9 -173.2(2) no
O5 C2 C3 C4 -179.2(2) no
O6 C13 C14 C15 -178.4(2) no
C1 C2 C3 C4 -0.2(4) no
C1 C6 C7 N1 9.0(3) no
C2 C1 C6 C5 0.5(3) no
C2 C1 C6 C7 178.0(2) no
C2 C3 C4 C5 0.1(4) no
C3 C4 C5 C6 0.4(4) no
C4 C5 C6 C1 -0.7(3) no
C4 C5 C6 C7 -178.3(2) no
C5 C6 C7 N1 -173.4(2) no
C6 C1 C2 O5 179.1(2) no
C6 C1 C2 C3 0.0(3) no
C7 N1 N2 C9 174.5(2) no
C8 O5 C2 C1 -175.3(2) no
C8 O5 C2 C3 3.8(4) no
C9 C10 C11 C12 -179.0(2) no
C9 C10 C15 C14 179.4(2) no
C10 C11 C12 C13 -0.3(4) no
C11 C10 C15 C14 -0.1(4) no
C11 C12 C13 O6 178.9(2) no
C11 C12 C13 C14 -0.2(4) no
C12 C13 C14 C15 0.6(3) no
C13 C14 C15 C10 -0.4(3) no
C15 C10 C11 C12 0.5(4) no
C16 O6 C13 C12 -179.8(2) no
C16 O6 C13 C14 -0.8(3) no
